data_7232192
loop_
_publ_author_name
'Xu, Hui'
'Zhou, Bo-Yu'
'Yu, Kai'
'Su, Zhan-Hua'
'Zhou, Bai-Bin'
'Su, Zhong-Min'

_publ_section_title
;
 Copper cyanide polymers with controllable dimensions modulated by rigid
 and flexible bis-(imidazole) ligands: synthesis, crystal structure and
 fluorescence properties
;
_journal_issue 8
_journal_name_full CrystEngComm
_journal_page_first 1242
_journal_paper_doi 10.1039/C8CE01769G
_journal_volume 21
_journal_year 2019
_chemical_formula_moiety 'C16 H14 Cu2 N6'
_chemical_formula_sum 'C16 H14 Cu2 N6'
_chemical_formula_weight 417.43
_space_group_IT_number 14
_space_group_name_Hall '-P 2yn'
_space_group_name_H-M_alt 'P 1 21/n 1'
_symmetry_cell_setting monoclinic
_symmetry_space_group_name_Hall '-P 2yn'
_symmetry_space_group_name_H-M 'P 1 21/n 1'
_atom_sites_solution_hydrogens geom
_atom_sites_solution_primary direct
_atom_sites_solution_secondary difmap
_audit_creation_method SHELXL-97
_audit_update_record
;
2016-04-18 deposited with the CCDC.
2019-01-10 downloaded from the CCDC.
;
_cell_angle_alpha 90.00
_cell_angle_beta 94.92(3)
_cell_angle_gamma 90.00
_cell_formula_units_Z 4
_cell_length_a 8.8138(18)
_cell_length_b 15.406(3)
_cell_length_c 12.203(2)
_cell_measurement_reflns_used 3723
_cell_measurement_temperature 293(2)
_cell_measurement_theta_max 27.23
_cell_measurement_theta_min 2.64
_cell_volume 1650.9(5)
_computing_cell_refinement 'Bruker XSCANS'
_computing_data_collection 'Bruker XSCANS'
_computing_data_reduction 'Bruker SHELXTL'
_computing_molecular_graphics 'Bruker SHELXTL'
_computing_publication_material 'Bruker SHELXTL'
_computing_structure_refinement 'SHELXL-97 (Sheldrick, 1997)'
_computing_structure_solution 'SHELXS-97 (Sheldrick, 1990)'
_diffrn_ambient_temperature 293(2)
_diffrn_measured_fraction_theta_full 0.987
_diffrn_measured_fraction_theta_max 0.987
_diffrn_measurement_device_type 'Bruker P4'
_diffrn_measurement_method '\w scans'
_diffrn_radiation_monochromator graphite
_diffrn_radiation_source 'fine-focus sealed tube'
_diffrn_radiation_type MoK\a
_diffrn_radiation_wavelength 0.71073
_diffrn_reflns_av_R_equivalents 0.0220
_diffrn_reflns_av_sigmaI/netI 0.0284
_diffrn_reflns_limit_h_max 7
_diffrn_reflns_limit_h_min -11
_diffrn_reflns_limit_k_max 19
_diffrn_reflns_limit_k_min -16
_diffrn_reflns_limit_l_max 15
_diffrn_reflns_limit_l_min -13
_diffrn_reflns_number 9446
_diffrn_reflns_theta_full 27.41
_diffrn_reflns_theta_max 27.41
_diffrn_reflns_theta_min 2.64
_exptl_absorpt_coefficient_mu 2.585
_exptl_absorpt_correction_T_max 0.460
_exptl_absorpt_correction_T_min 0.424
_exptl_absorpt_correction_type none
_exptl_crystal_colour block
_exptl_crystal_density_diffrn 1.679
_exptl_crystal_density_method 'not measured'
_exptl_crystal_description white
_exptl_crystal_F_000 1071
_exptl_crystal_size_max 0.36
_exptl_crystal_size_mid 0.28
_exptl_crystal_size_min 0.30
_refine_diff_density_max 0.442
_refine_diff_density_min -0.502
_refine_diff_density_rms 0.062
_refine_ls_extinction_method none
_refine_ls_goodness_of_fit_ref 1.060
_refine_ls_hydrogen_treatment mixed
_refine_ls_matrix_type full
_refine_ls_number_parameters 217
_refine_ls_number_reflns 3722
_refine_ls_number_restraints 0
_refine_ls_restrained_S_all 1.060
_refine_ls_R_factor_all 0.0390
_refine_ls_R_factor_gt 0.0295
_refine_ls_shift/su_max 0.001
_refine_ls_shift/su_mean 0.000
_refine_ls_structure_factor_coef Fsqd
_refine_ls_weighting_details 'calc w=1/[\s^2^(Fo^2^)+(0.0396P)^2^+0.3845P] where P=(Fo^2^+2Fc^2^)/3'
_refine_ls_weighting_scheme calc
_refine_ls_wR_factor_gt 0.0754
_refine_ls_wR_factor_ref 0.0800
_reflns_number_gt 3047
_reflns_number_total 3769
_reflns_threshold_expression >2sigma(I)
_cod_data_source_file c8ce01769g2.cif
_cod_data_source_block 011
_cod_depositor_comments
;
The following automatic conversions were performed:

'_symmetry_cell_setting' value 'Monoclinic' changed to 'monoclinic'
according to
/home/data/users/saulius/crontab/automatic-downloads/rss-feeds/RSC/lib/dictionaries/cif_core.dic
dictionary named 'cif_core.dic' version 2.4.2 from 2011-04-26.

Automatic conversion script
Id: cif_fix_values 4973 2017-02-22 13:04:09Z antanas 

 Adding full bibliography for 7232190--7232194.cif.
;
_cod_original_cell_volume 1650.9(6)
_cod_original_sg_symbol_H-M P2(1)/n
_cod_database_code 7232192

loop_
_symmetry_equiv_pos_as_xyz
'x, y, z'
'-x+1/2, y+1/2, -z+1/2'
'-x, -y, -z'
'x-1/2, -y-1/2, z-1/2'

loop_
_atom_site_label
_atom_site_type_symbol
_atom_site_fract_x
_atom_site_fract_y
_atom_site_fract_z
_atom_site_U_iso_or_equiv
_atom_site_adp_type
_atom_site_occupancy
_atom_site_symmetry_multiplicity
_atom_site_calc_flag
_atom_site_refinement_flags
C15 C 1.4119(3) 0.44032(17) 0.0503(2) 0.0503(6) Uani 1 1 d .
H15 H 1.3523 0.4005 0.0844 0.060 Uiso 1 1 calc R
C16 C 1.5726(3) 0.47597(17) -0.0914(2) 0.0510(6) Uani 1 1 d .
H16 H 1.6215 0.4602 -0.1529 0.061 Uiso 1 1 calc R
C14 C 1.4840(3) 0.41541(15) -0.0410(2) 0.0447(6) Uani 1 1 d .
C13 C 1.4663(3) 0.32399(16) -0.0856(2) 0.0553(7) Uani 1 1 d .
H13A H 1.5558 0.3088 -0.1225 0.066 Uiso 1 1 calc R
H13B H 1.4595 0.2839 -0.0249 0.066 Uiso 1 1 calc R
Cu1 Cu 0.86984(4) -0.036124(18) -0.02516(2) 0.04502(11) Uani 1 1 d .
Cu2 Cu 0.87518(3) 0.238361(18) -0.23369(2) 0.03993(10) Uani 1 1 d .
N7 N 0.8806(2) 0.14030(13) -0.13688(17) 0.0472(5) Uani 1 1 d .
N4 N 1.3303(2) 0.31460(11) -0.16307(16) 0.0396(4) Uani 1 1 d .
N3 N 1.0983(2) 0.27845(12) -0.22929(16) 0.0387(4) Uani 1 1 d .
N2 N 0.6404(2) -0.10575(13) 0.24954(15) 0.0395(4) Uani 1 1 d .
N1 N 0.7295(2) -0.06188(11) 0.09592(14) 0.0369(4) Uani 1 1 d .
C8 C 0.8936(3) 0.07755(15) -0.08672(19) 0.0415(5) Uani 1 1 d .
C6 C 0.7611(3) -0.07596(14) 0.20148(17) 0.0358(5) Uani 1 1 d .
H6 H 0.8562 -0.0664 0.2386 0.043 Uiso 1 1 calc R
C10 C 1.2005(3) 0.27403(14) -0.14336(18) 0.0373(5) Uani 1 1 d .
H10 H 1.1844 0.2463 -0.0776 0.045 Uiso 1 1 calc R
C12 C 1.3118(3) 0.34730(16) -0.2681(2) 0.0458(6) Uani 1 1 d .
H12 H 1.3824 0.3785 -0.3046 0.055 Uiso 1 1 calc R
C5 C 0.5214(3) -0.10999(16) 0.1701(2) 0.0494(6) Uani 1 1 d .
H5 H 0.4223 -0.1278 0.1788 0.059 Uiso 1 1 calc R
C7 C 0.5775(3) -0.08308(15) 0.0765(2) 0.0464(6) Uani 1 1 d .
H7 H 0.5217 -0.0794 0.0085 0.056 Uiso 1 1 calc R
C11 C 1.1691(3) 0.32455(15) -0.30716(19) 0.0447(6) Uani 1 1 d .
H11 H 1.1249 0.3382 -0.3770 0.054 Uiso 1 1 calc R
C4 C 0.6370(4) -0.12916(17) 0.36531(19) 0.0549(7) Uani 1 1 d .
H4A H 0.7405 -0.1388 0.3967 0.066 Uiso 1 1 calc R
H4B H 0.5818 -0.1833 0.3702 0.066 Uiso 1 1 calc R
N8 N 0.8212(2) -0.13967(14) -0.12167(16) 0.0481(5) Uani 1 1 d .
C9 C 0.7439(3) 0.31029(15) -0.32540(18) 0.0390(5) Uani 1 1 d .
C2 C 0.5634(3) -0.06071(14) 0.43280(18) 0.0403(5) Uani 1 1 d .
C1 C 0.5459(3) -0.07969(15) 0.54152(19) 0.0465(6) Uani 1 1 d .
H1 H 0.5766 -0.1335 0.5699 0.056 Uiso 1 1 calc R
C3 C 0.5166(3) 0.01983(16) 0.3915(2) 0.0493(6) Uani 1 1 d .
H3 H 0.5274 0.0334 0.3183 0.059 Uiso 1 1 calc R

loop_
_atom_site_aniso_label
_atom_site_aniso_U_11
_atom_site_aniso_U_22
_atom_site_aniso_U_33
_atom_site_aniso_U_23
_atom_site_aniso_U_13
_atom_site_aniso_U_12
C15 0.0452(15) 0.0467(14) 0.0576(15) -0.0001(12) -0.0039(12) -0.0115(11)
C16 0.0409(14) 0.0559(16) 0.0555(15) -0.0138(12) 0.0010(12) -0.0025(12)
C14 0.0372(13) 0.0388(13) 0.0556(14) -0.0076(10) -0.0111(11) 0.0007(10)
C13 0.0447(15) 0.0410(14) 0.0761(18) -0.0141(13) -0.0184(13) 0.0031(11)
Cu1 0.0623(2) 0.03446(16) 0.03826(16) 0.00109(11) 0.00378(14) -0.01591(13)
Cu2 0.03913(18) 0.03465(16) 0.04464(17) 0.00912(12) -0.00429(12) 0.00353(11)
N7 0.0330(11) 0.0457(12) 0.0613(12) 0.0205(10) -0.0050(9) -0.0040(9)
N4 0.0351(10) 0.0313(9) 0.0511(11) -0.0071(8) -0.0044(8) -0.0007(8)
N3 0.0371(11) 0.0313(10) 0.0467(10) 0.0040(8) -0.0015(8) -0.0003(8)
N2 0.0409(11) 0.0400(10) 0.0389(9) -0.0060(8) 0.0107(8) 0.0036(8)
N1 0.0445(11) 0.0304(9) 0.0355(9) -0.0028(7) 0.0015(8) -0.0025(8)
C8 0.0373(13) 0.0415(13) 0.0454(12) 0.0089(10) 0.0011(10) -0.0048(10)
C6 0.0354(12) 0.0342(11) 0.0375(11) -0.0078(9) 0.0016(9) 0.0009(9)
C10 0.0407(13) 0.0281(10) 0.0424(11) -0.0003(9) -0.0002(10) 0.0019(9)
C12 0.0465(15) 0.0395(13) 0.0523(13) 0.0007(11) 0.0095(11) -0.0054(11)
C5 0.0333(13) 0.0472(14) 0.0686(16) -0.0089(12) 0.0087(12) -0.0029(10)
C7 0.0472(15) 0.0405(13) 0.0487(13) -0.0059(10) -0.0123(11) 0.0024(11)
C11 0.0509(15) 0.0399(13) 0.0422(12) 0.0058(10) -0.0026(11) -0.0009(11)
C4 0.077(2) 0.0467(14) 0.0443(13) 0.0039(11) 0.0254(13) 0.0158(13)
N8 0.0528(13) 0.0516(12) 0.0404(10) -0.0114(9) 0.0068(9) -0.0130(10)
C9 0.0359(12) 0.0403(12) 0.0409(12) 0.0083(10) 0.0048(10) 0.0029(10)
C2 0.0452(14) 0.0351(11) 0.0432(12) 0.0005(10) 0.0189(10) 0.0013(10)
C1 0.0621(16) 0.0333(12) 0.0475(13) 0.0083(10) 0.0237(12) 0.0080(11)
C3 0.0696(18) 0.0425(13) 0.0393(12) 0.0070(10) 0.0244(12) 0.0062(12)

loop_
_atom_type_symbol
_atom_type_description
_atom_type_scat_dispersion_real
_atom_type_scat_dispersion_imag
_atom_type_scat_source
C C 0.0033 0.0016 'International Tables Vol C Tables 4.2.6.8 and 6.1.1.4'
H H 0.0000 0.0000 'International Tables Vol C Tables 4.2.6.8 and 6.1.1.4'
N N 0.0061 0.0033 'International Tables Vol C Tables 4.2.6.8 and 6.1.1.4'
O O 0.0106 0.0060 'International Tables Vol C Tables 4.2.6.8 and 6.1.1.4'
Cu Cu 0.3201 1.2651 'International Tables Vol C Tables 4.2.6.8 and 6.1.1.4'

loop_
_geom_angle_atom_site_label_1
_geom_angle_atom_site_label_2
_geom_angle_atom_site_label_3
_geom_angle
_geom_angle_site_symmetry_1
_geom_angle_site_symmetry_3
C14 C15 C16 120.8(2) . 3_865
C15 C16 C14 120.4(2) 3_865 .
C15 C14 C16 118.9(2) . .
C15 C14 C13 120.5(2) . .
C16 C14 C13 120.6(2) . .
N4 C13 C14 112.1(2) . .
C8 Cu1 N8 121.28(9) . .
C8 Cu1 N1 123.45(9) . .
N8 Cu1 N1 99.08(8) . .
C8 Cu1 C8 109.59(7) . 3_755
N8 Cu1 C8 104.24(9) . 3_755
N1 Cu1 C8 94.86(8) . 3_755
C8 Cu1 Cu1 64.87(7) . 3_755
N8 Cu1 Cu1 128.61(7) . 3_755
N1 Cu1 Cu1 119.54(6) . 3_755
C8 Cu1 Cu1 44.71(5) 3_755 3_755
C9 Cu2 N7 143.74(9) . .
C9 Cu2 N3 111.92(9) . .
N7 Cu2 N3 104.32(8) . .
C8 N7 Cu2 172.6(2) . .
C10 N4 C12 107.63(19) . .
C10 N4 C13 126.2(2) . .
C12 N4 C13 126.1(2) . .
C10 N3 C11 104.8(2) . .
C10 N3 Cu2 126.08(16) . .
C11 N3 Cu2 128.69(16) . .
C6 N2 C5 107.20(19) . .
C6 N2 C4 126.2(2) . .
C5 N2 C4 126.6(2) . .
C6 N1 C7 104.5(2) . .
C6 N1 Cu1 130.56(17) . .
C7 N1 Cu1 124.10(15) . .
N7 C8 Cu1 165.5(2) . .
N7 C8 Cu1 123.59(19) . 3_755
Cu1 C8 Cu1 70.41(7) . 3_755
N1 C6 N2 112.1(2) . .
N3 C10 N4 111.5(2) . .
C11 C12 N4 105.5(2) . .
C7 C5 N2 105.7(2) . .
C5 C7 N1 110.4(2) . .
C12 C11 N3 110.7(2) . .
N2 C4 C2 113.5(2) . .
C9 N8 Cu1 161.8(2) 2_644 .
N8 C9 Cu2 171.9(2) 2_654 .
C1 C2 C3 119.0(2) . .
C1 C2 C4 117.6(2) . .
C3 C2 C4 123.5(2) . .
C3 C1 C2 120.8(2) 3_656 .
C1 C3 C2 120.2(2) 3_656 .

loop_
_geom_bond_atom_site_label_1
_geom_bond_atom_site_label_2
_geom_bond_distance
_geom_bond_site_symmetry_2
C15 C14 1.384(4) .
C15 C16 1.386(4) 3_865
C16 C15 1.386(4) 3_865
C16 C14 1.392(4) .
C14 C13 1.513(3) .
C13 N4 1.469(3) .
Cu1 C8 1.924(2) .
Cu1 N8 2.007(2) .
Cu1 N1 2.0458(19) .
Cu1 C8 2.476(3) 3_755
Cu1 Cu1 2.5766(8) 3_755
Cu2 C9 1.896(2) .
Cu2 N7 1.916(2) .
Cu2 N3 2.058(2) .
N7 C8 1.145(3) .
N4 C10 1.343(3) .
N4 C12 1.373(3) .
N3 C10 1.324(3) .
N3 C11 1.378(3) .
N2 C6 1.339(3) .
N2 C5 1.367(3) .
N2 C4 1.461(3) .
N1 C6 1.312(3) .
N1 C7 1.379(3) .
C8 Cu1 2.476(3) 3_755
C12 C11 1.352(3) .
C5 C7 1.348(4) .
C4 C2 1.518(3) .
N8 C9 1.130(3) 2_644
C9 N8 1.130(3) 2_654
C2 C1 1.380(3) .
C2 C3 1.389(3) .
C1 C3 1.378(3) 3_656
C3 C1 1.378(3) 3_656
